data_7202692
loop_
_publ_author_name
'Ho, Soo Yei'
'Tiekink, Edward R. T.'

_publ_section_title
;
 Supramolecular aggregation patterns in the crystal structures of the
 dinuclear phosphinegold(i) thiolates,
 [(Ph2P(CH2)4PPh2){AuSC(OR)?NC6H4Y-4}2] for R = Me, Et or iPr and Y =
 H, NO2 or Me: the influence on intermolecular interactions exerted by
 R and Y
;
_journal_issue 5
_journal_name_full CrystEngComm
_journal_page_first 368
_journal_paper_doi 10.1039/b700295e
_journal_volume 9
_journal_year 2007
_chemical_formula_sum 'C46 H48 Au2 N2 O2 P2 S2'
_chemical_formula_weight 1180.86
_space_group_IT_number 2
_symmetry_cell_setting triclinic
_symmetry_space_group_name_Hall '-P 1'
_symmetry_space_group_name_H-M 'P -1'
_atom_sites_solution_hydrogens geom
_atom_sites_solution_primary direct
_atom_sites_solution_secondary difmap
_audit_creation_method SHELXL-97
_cell_angle_alpha 105.973(1)
_cell_angle_beta 99.485(1)
_cell_angle_gamma 106.821(1)
_cell_formula_units_Z 1
_cell_length_a 8.4818(6)
_cell_length_b 11.9828(8)
_cell_length_c 12.1684(8)
_cell_measurement_reflns_used 5728
_cell_measurement_temperature 223(2)
_cell_measurement_theta_max 29.9
_cell_measurement_theta_min 2.6
_cell_volume 1097.24(13)
_computing_cell_refinement 'SAINT (Bruker, 2000)'
_computing_data_collection 'SMART (Bruker, 2000)'
_computing_data_reduction 'SHELXTL (Bruker, 2000)'
_computing_molecular_graphics 'ORTEPII (Johnson, 1976)'
_computing_publication_material 'Bruker SHEXLTL (Bruker, 2000)'
_computing_structure_refinement 'SHELXL-97 (Sheldrick, 1997)'
_computing_structure_solution 'PATTY in DIRDIF92 (Beurskens et al., 1992)'
_diffrn_ambient_temperature 223(2)
_diffrn_measured_fraction_theta_full 0.982
_diffrn_measured_fraction_theta_max 0.982
_diffrn_measurement_device_type 'Bruker AXS SMART CCD'
_diffrn_measurement_method '\w scans'
_diffrn_radiation_monochromator graphite
_diffrn_radiation_source 'fine-focus sealed tube'
_diffrn_radiation_type MoK\a
_diffrn_radiation_wavelength 0.71069
_diffrn_reflns_av_R_equivalents 0.023
_diffrn_reflns_av_sigmaI/netI 0.043
_diffrn_reflns_limit_h_max 11
_diffrn_reflns_limit_h_min -11
_diffrn_reflns_limit_k_max 16
_diffrn_reflns_limit_k_min -11
_diffrn_reflns_limit_l_max 15
_diffrn_reflns_limit_l_min -17
_diffrn_reflns_number 9225
_diffrn_reflns_theta_full 30.0
_diffrn_reflns_theta_max 30.0
_diffrn_reflns_theta_min 1.8
_diffrn_standards_decay_% 0
_diffrn_standards_number 0
_exptl_absorpt_coefficient_mu 6.885
_exptl_absorpt_correction_T_max 1
_exptl_absorpt_correction_T_min 0.462
_exptl_absorpt_correction_type multi-scan
_exptl_absorpt_process_details '(SADABS, Bruker, 2000 & Blessing, 1995)'
_exptl_crystal_colour colourless
_exptl_crystal_density_diffrn 1.787
_exptl_crystal_density_method 'not measured'
_exptl_crystal_description block
_exptl_crystal_F_000 574
_exptl_crystal_size_max 0.36
_exptl_crystal_size_mid 0.18
_exptl_crystal_size_min 0.16
_refine_diff_density_max 1.77
_refine_diff_density_min -0.96
_refine_diff_density_rms 0.148
_refine_ls_extinction_method none
_refine_ls_goodness_of_fit_ref 1.16
_refine_ls_hydrogen_treatment constr
_refine_ls_matrix_type full
_refine_ls_number_parameters 253
_refine_ls_number_reflns 6265
_refine_ls_number_restraints 0
_refine_ls_restrained_S_all 1.16
_refine_ls_R_factor_all 0.038
_refine_ls_R_factor_gt 0.035
_refine_ls_shift/su_max <0.001
_refine_ls_shift/su_mean 0.000
_refine_ls_structure_factor_coef Fsqd
_refine_ls_weighting_details 'calc w=1/[\s^2^(Fo^2^)+(0.0424P)^2^+0.2837P] where P=(Fo^2^+2Fc^2^)/3'
_refine_ls_weighting_scheme calc
_refine_ls_wR_factor_gt 0.089
_refine_ls_wR_factor_ref 0.090
_reflns_number_gt 5960
_reflns_number_total 6265
_reflns_threshold_expression I>2\s(I)
_cod_data_source_file b700295e.txt
_cod_data_source_block dppb[Au(SC(OEt)=NC6H5)]2(2)
_cod_original_sg_symbol_H-M P-1
_cod_database_code 7202692

loop_
_symmetry_equiv_pos_as_xyz
'x, y, z'
'-x, -y, -z'

loop_
_atom_site_label
_atom_site_type_symbol
_atom_site_fract_x
_atom_site_fract_y
_atom_site_fract_z
_atom_site_U_iso_or_equiv
_atom_site_adp_type
_atom_site_occupancy
_atom_site_symmetry_multiplicity
_atom_site_calc_flag
_atom_site_refinement_flags
_atom_site_disorder_assembly
_atom_site_disorder_group
Au Au 0.198667(19) 0.057701(13) 0.260308(13) 0.03209(6) Uani 1 1 d . . .
S1 S 0.22430(19) 0.24270(11) 0.39730(10) 0.0435(3) Uani 1 1 d . . .
P1 P 0.15975(13) -0.11539(10) 0.11005(9) 0.02880(19) Uani 1 1 d . . .
O1 O 0.2337(4) 0.0979(3) 0.5199(3) 0.0404(7) Uani 1 1 d . . .
N1 N 0.2118(5) 0.2794(3) 0.6255(3) 0.0361(7) Uani 1 1 d . . .
C1 C 0.2232(5) 0.2107(4) 0.5293(4) 0.0344(8) Uani 1 1 d . . .
C2 C 0.2023(5) 0.3975(4) 0.6375(4) 0.0356(8) Uani 1 1 d . . .
C3 C 0.0728(7) 0.4259(5) 0.6827(6) 0.0563(14) Uani 1 1 d . . .
H3 H -0.0026 0.3680 0.7061 0.068 Uiso 1 1 calc R . .
C4 C 0.0552(9) 0.5387(6) 0.6932(8) 0.073(2) Uani 1 1 d . . .
H4 H -0.0367 0.5549 0.7196 0.087 Uiso 1 1 calc R . .
C5 C 0.1683(8) 0.6280(5) 0.6662(6) 0.0634(16) Uani 1 1 d . . .
H5 H 0.1557 0.7051 0.6752 0.076 Uiso 1 1 calc R . .
C6 C 0.3007(7) 0.6028(5) 0.6257(5) 0.0483(11) Uani 1 1 d . . .
H6 H 0.3795 0.6634 0.6071 0.058 Uiso 1 1 calc R . .
C7 C 0.3190(6) 0.4895(5) 0.6120(4) 0.0418(10) Uani 1 1 d . . .
H7 H 0.4111 0.4740 0.5853 0.050 Uiso 1 1 calc R . .
C8 C 0.2206(7) 0.0588(5) 0.6205(4) 0.0442(10) Uani 1 1 d . . .
H8A H 0.1070 0.0480 0.6337 0.053 Uiso 1 1 calc R . .
H8B H 0.3065 0.1206 0.6920 0.053 Uiso 1 1 calc R . .
C8A C 0.2507(9) -0.0638(5) 0.5917(6) 0.0595(15) Uani 1 1 d . . .
H8A1 H 0.2431 -0.0943 0.6574 0.089 Uiso 1 1 calc R . .
H8A2 H 0.3633 -0.0516 0.5787 0.089 Uiso 1 1 calc R . .
H8A3 H 0.1649 -0.1237 0.5207 0.089 Uiso 1 1 calc R . .
C9 C 0.2654(5) -0.0844(4) -0.0033(4) 0.0348(8) Uani 1 1 d . . .
H9A H 0.2462 -0.1634 -0.0646 0.042 Uiso 1 1 calc R . .
H9B H 0.2140 -0.0361 -0.0408 0.042 Uiso 1 1 calc R . .
C10 C 0.4563(5) -0.0140(4) 0.0468(4) 0.0334(8) Uani 1 1 d . . .
H10A H 0.5080 -0.0632 0.0829 0.040 Uiso 1 1 calc R . .
H10B H 0.4755 0.0641 0.1093 0.040 Uiso 1 1 calc R . .
C11 C 0.2312(5) -0.2271(4) 0.1565(4) 0.0305(8) Uani 1 1 d . . .
C12 C 0.3129(6) -0.1975(5) 0.2758(4) 0.0391(9) Uani 1 1 d . . .
H12 H 0.3338 -0.1190 0.3311 0.047 Uiso 1 1 calc R . .
C13 C 0.3626(7) -0.2853(6) 0.3113(5) 0.0524(13) Uani 1 1 d . . .
H13 H 0.4196 -0.2657 0.3910 0.063 Uiso 1 1 calc R . .
C14 C 0.3293(7) -0.4008(5) 0.2310(6) 0.0531(13) Uani 1 1 d . . .
H14 H 0.3636 -0.4595 0.2564 0.064 Uiso 1 1 calc R . .
C15 C 0.2470(6) -0.4313(5) 0.1147(5) 0.0479(12) Uani 1 1 d . . .
H15 H 0.2246 -0.5108 0.0610 0.057 Uiso 1 1 calc R . .
C16 C 0.1958(6) -0.3454(4) 0.0753(4) 0.0392(9) Uani 1 1 d . . .
H16 H 0.1385 -0.3665 -0.0047 0.047 Uiso 1 1 calc R . .
C17 C -0.0660(5) -0.1988(4) 0.0379(4) 0.0298(7) Uani 1 1 d . . .
C18 C -0.1683(6) -0.2360(5) 0.1098(4) 0.0406(10) Uani 1 1 d . . .
H18 H -0.1190 -0.2211 0.1899 0.049 Uiso 1 1 calc R . .
C19 C -0.3438(6) -0.2954(5) 0.0615(5) 0.0488(12) Uani 1 1 d . . .
H19 H -0.4132 -0.3189 0.1099 0.059 Uiso 1 1 calc R . .
C20 C -0.4172(6) -0.3202(5) -0.0565(5) 0.0462(11) Uani 1 1 d . . .
H20 H -0.5358 -0.3608 -0.0886 0.055 Uiso 1 1 calc R . .
C21 C -0.3151(6) -0.2850(5) -0.1267(4) 0.0412(10) Uani 1 1 d . . .
H21 H -0.3649 -0.3010 -0.2070 0.049 Uiso 1 1 calc R . .
C22 C -0.1389(6) -0.2258(4) -0.0808(4) 0.0361(8) Uani 1 1 d . . .
H22 H -0.0701 -0.2045 -0.1303 0.043 Uiso 1 1 calc R . .

loop_
_atom_site_aniso_label
_atom_site_aniso_U_11
_atom_site_aniso_U_22
_atom_site_aniso_U_33
_atom_site_aniso_U_23
_atom_site_aniso_U_13
_atom_site_aniso_U_12
Au 0.03826(9) 0.02957(9) 0.02920(9) 0.01030(6) 0.01236(6) 0.01094(6)
S1 0.0698(8) 0.0333(5) 0.0318(5) 0.0124(4) 0.0192(5) 0.0200(5)
P1 0.0295(4) 0.0289(5) 0.0289(5) 0.0107(4) 0.0106(4) 0.0091(4)
O1 0.0538(18) 0.0326(15) 0.0381(16) 0.0141(13) 0.0165(14) 0.0158(14)
N1 0.0439(19) 0.0328(18) 0.0284(16) 0.0093(14) 0.0098(14) 0.0100(15)
C1 0.038(2) 0.035(2) 0.0299(19) 0.0125(16) 0.0103(16) 0.0105(16)
C2 0.037(2) 0.034(2) 0.032(2) 0.0104(16) 0.0076(16) 0.0095(16)
C3 0.059(3) 0.043(3) 0.077(4) 0.024(3) 0.039(3) 0.017(2)
C4 0.072(4) 0.055(4) 0.114(6) 0.036(4) 0.055(4) 0.033(3)
C5 0.070(4) 0.039(3) 0.085(5) 0.024(3) 0.026(3) 0.019(3)
C6 0.051(3) 0.036(2) 0.050(3) 0.016(2) 0.009(2) 0.005(2)
C7 0.039(2) 0.045(2) 0.037(2) 0.0115(19) 0.0098(18) 0.0097(19)
C8 0.051(3) 0.042(2) 0.039(2) 0.021(2) 0.013(2) 0.009(2)
C8A 0.080(4) 0.043(3) 0.060(3) 0.030(3) 0.016(3) 0.019(3)
C9 0.0344(19) 0.035(2) 0.034(2) 0.0136(16) 0.0146(16) 0.0067(16)
C10 0.0320(18) 0.035(2) 0.034(2) 0.0131(16) 0.0130(15) 0.0092(16)
C11 0.0234(16) 0.0298(18) 0.037(2) 0.0133(15) 0.0066(14) 0.0062(14)
C12 0.034(2) 0.043(2) 0.036(2) 0.0147(18) 0.0041(17) 0.0105(17)
C13 0.041(2) 0.066(3) 0.055(3) 0.035(3) 0.005(2) 0.017(2)
C14 0.043(2) 0.052(3) 0.078(4) 0.037(3) 0.016(3) 0.022(2)
C15 0.041(2) 0.035(2) 0.071(4) 0.019(2) 0.016(2) 0.0187(19)
C16 0.035(2) 0.034(2) 0.045(2) 0.0107(18) 0.0086(18) 0.0113(17)
C17 0.0305(17) 0.0310(19) 0.0318(19) 0.0118(15) 0.0109(15) 0.0142(15)
C18 0.036(2) 0.051(3) 0.032(2) 0.0112(19) 0.0140(17) 0.0107(19)
C19 0.036(2) 0.060(3) 0.051(3) 0.016(2) 0.022(2) 0.015(2)
C20 0.033(2) 0.050(3) 0.052(3) 0.014(2) 0.0082(19) 0.0133(19)
C21 0.040(2) 0.043(2) 0.040(2) 0.0170(19) 0.0024(18) 0.0156(19)
C22 0.038(2) 0.039(2) 0.036(2) 0.0183(18) 0.0115(17) 0.0141(17)

loop_
_atom_type_symbol
_atom_type_description
_atom_type_scat_dispersion_real
_atom_type_scat_dispersion_imag
_atom_type_scat_source
C C 0.0033 0.0016 'International Tables Vol C Tables 4.2.6.8 and 6.1.1.4'
H H 0.0000 0.0000 'International Tables Vol C Tables 4.2.6.8 and 6.1.1.4'
Au Au -2.0133 8.8022 'International Tables Vol C Tables 4.2.6.8 and 6.1.1.4'
N N 0.0061 0.0033 'International Tables Vol C Tables 4.2.6.8 and 6.1.1.4'
O O 0.0106 0.0060 'International Tables Vol C Tables 4.2.6.8 and 6.1.1.4'
P P 0.1023 0.0942 'International Tables Vol C Tables 4.2.6.8 and 6.1.1.4'
S S 0.1246 0.1234 'International Tables Vol C Tables 4.2.6.8 and 6.1.1.4'

loop_
_geom_angle_atom_site_label_1
_geom_angle_atom_site_label_2
_geom_angle_atom_site_label_3
_geom_angle
_geom_angle_site_symmetry_1
_geom_angle_site_symmetry_3
_geom_angle_publ_flag
P1 Au S1 173.23(4) . . ?
C1 S1 Au 104.29(15) . . ?
C17 P1 C11 103.92(18) . . ?
C17 P1 C9 107.68(19) . . ?
C11 P1 C9 107.0(2) . . ?
C17 P1 Au 110.58(13) . . ?
C11 P1 Au 113.82(14) . . ?
C9 P1 Au 113.24(15) . . ?
C1 O1 C8 116.6(4) . . ?
C1 N1 C2 121.4(4) . . ?
N1 C1 O1 120.5(4) . . ?
N1 C1 S1 127.2(4) . . ?
O1 C1 S1 112.3(3) . . ?
C3 C2 C7 118.0(5) . . ?
C3 C2 N1 117.8(4) . . ?
C7 C2 N1 124.1(4) . . ?
C4 C3 C2 120.1(5) . . ?
C4 C3 H3 120.0 . . ?
C2 C3 H3 120.0 . . ?
C3 C4 C5 121.6(6) . . ?
C3 C4 H4 119.2 . . ?
C5 C4 H4 119.2 . . ?
C4 C5 C6 118.9(5) . . ?
C4 C5 H5 120.6 . . ?
C6 C5 H5 120.6 . . ?
C7 C6 C5 120.6(5) . . ?
C7 C6 H6 119.7 . . ?
C5 C6 H6 119.7 . . ?
C6 C7 C2 120.7(5) . . ?
C6 C7 H7 119.7 . . ?
C2 C7 H7 119.7 . . ?
O1 C8 C8A 106.2(4) . . ?
O1 C8 H8A 110.5 . . ?
C8A C8 H8A 110.5 . . ?
O1 C8 H8B 110.5 . . ?
C8A C8 H8B 110.5 . . ?
H8A C8 H8B 108.7 . . ?
C8 C8A H8A1 109.5 . . ?
C8 C8A H8A2 109.5 . . ?
H8A1 C8A H8A2 109.5 . . ?
C8 C8A H8A3 109.5 . . ?
H8A1 C8A H8A3 109.5 . . ?
H8A2 C8A H8A3 109.5 . . ?
C10 C9 P1 112.6(3) . . ?
C10 C9 H9A 109.1 . . ?
P1 C9 H9A 109.1 . . ?
C10 C9 H9B 109.1 . . ?
P1 C9 H9B 109.1 . . ?
H9A C9 H9B 107.8 . . ?
C9 C10 C10 112.7(4) . 2_655 ?
C9 C10 H10A 109.1 . . ?
C10 C10 H10A 109.1 2_655 . ?
C9 C10 H10B 109.1 . . ?
C10 C10 H10B 109.1 2_655 . ?
H10A C10 H10B 107.8 . . ?
C12 C11 C16 120.2(4) . . ?
C12 C11 P1 119.5(3) . . ?
C16 C11 P1 120.2(3) . . ?
C13 C12 C11 119.1(5) . . ?
C13 C12 H12 120.5 . . ?
C11 C12 H12 120.5 . . ?
C14 C13 C12 120.5(5) . . ?
C14 C13 H13 119.7 . . ?
C12 C13 H13 119.7 . . ?
C15 C14 C13 120.8(5) . . ?
C15 C14 H14 119.6 . . ?
C13 C14 H14 119.6 . . ?
C14 C15 C16 120.4(5) . . ?
C14 C15 H15 119.8 . . ?
C16 C15 H15 119.8 . . ?
C15 C16 C11 118.9(5) . . ?
C15 C16 H16 120.5 . . ?
C11 C16 H16 120.5 . . ?
C22 C17 C18 119.8(4) . . ?
C22 C17 P1 123.9(3) . . ?
C18 C17 P1 116.3(3) . . ?
C17 C18 C19 119.3(4) . . ?
C17 C18 H18 120.3 . . ?
C19 C18 H18 120.3 . . ?
C20 C19 C18 120.9(5) . . ?
C20 C19 H19 119.6 . . ?
C18 C19 H19 119.6 . . ?
C19 C20 C21 119.2(4) . . ?
C19 C20 H20 120.4 . . ?
C21 C20 H20 120.4 . . ?
C20 C21 C22 121.1(5) . . ?
C20 C21 H21 119.4 . . ?
C22 C21 H21 119.4 . . ?
C17 C22 C21 119.5(4) . . ?
C17 C22 H22 120.2 . . ?
C21 C22 H22 120.2 . . ?

loop_
_geom_bond_atom_site_label_1
_geom_bond_atom_site_label_2
_geom_bond_distance
_geom_bond_site_symmetry_2
_geom_bond_publ_flag
Au P1 2.2520(10) . ?
Au S1 2.3040(11) . ?
S1 C1 1.752(4) . ?
P1 C17 1.814(4) . ?
P1 C11 1.803(4) . ?
P1 C9 1.827(4) . ?
O1 C1 1.355(5) . ?
O1 C8 1.435(6) . ?
N1 C1 1.269(5) . ?
N1 C2 1.409(6) . ?
C2 C3 1.391(7) . ?
C2 C7 1.397(6) . ?
C3 C4 1.377(8) . ?
C3 H3 0.9400 . ?
C4 C5 1.369(9) . ?
C4 H4 0.9400 . ?
C5 C6 1.376(8) . ?
C5 H5 0.9400 . ?
C6 C7 1.379(7) . ?
C6 H6 0.9400 . ?
C7 H7 0.9400 . ?
C8 C8A 1.520(8) . ?
C8 H8A 0.9800 . ?
C8 H8B 0.9800 . ?
C8A H8A1 0.9700 . ?
C8A H8A2 0.9700 . ?
C8A H8A3 0.9700 . ?
C9 C10 1.518(6) . ?
C9 H9A 0.9800 . ?
C9 H9B 0.9800 . ?
C10 C10 1.518(8) 2_655 ?
C10 H10A 0.9800 . ?
C10 H10B 0.9800 . ?
C11 C12 1.398(6) . ?
C11 C16 1.401(6) . ?
C12 C13 1.385(7) . ?
C12 H12 0.9400 . ?
C13 C14 1.374(9) . ?
C13 H13 0.9400 . ?
C14 C15 1.365(8) . ?
C14 H14 0.9400 . ?
C15 C16 1.393(7) . ?
C15 H15 0.9400 . ?
C16 H16 0.9400 . ?
C17 C22 1.380(6) . ?
C17 C18 1.399(6) . ?
C18 C19 1.391(7) . ?
C18 H18 0.9400 . ?
C19 C20 1.378(8) . ?
C19 H19 0.9400 . ?
C20 C21 1.374(7) . ?
C20 H20 0.9400 . ?
C21 C22 1.393(6) . ?
C21 H21 0.9400 . ?
C22 H22 0.9400 . ?

loop_
_geom_torsion_atom_site_label_1
_geom_torsion_atom_site_label_2
_geom_torsion_atom_site_label_3
_geom_torsion_atom_site_label_4
_geom_torsion
_geom_torsion_site_symmetry_1
_geom_torsion_site_symmetry_2
_geom_torsion_site_symmetry_3
_geom_torsion_site_symmetry_4
_geom_torsion_publ_flag
P1 Au S1 C1 153.9(3) . . . . ?
S1 Au P1 C17 -63.3(4) . . . . ?
S1 Au P1 C11 -179.9(3) . . . . ?
S1 Au P1 C9 57.6(4) . . . . ?
C2 N1 C1 O1 179.5(4) . . . . ?
C2 N1 C1 S1 -1.6(7) . . . . ?
C8 O1 C1 N1 3.7(6) . . . . ?
C8 O1 C1 S1 -175.4(3) . . . . ?
Au S1 C1 N1 -169.9(4) . . . . ?
Au S1 C1 O1 9.1(3) . . . . ?
C1 N1 C2 C3 130.1(5) . . . . ?
C1 N1 C2 C7 -52.9(6) . . . . ?
C7 C2 C3 C4 4.6(9) . . . . ?
N1 C2 C3 C4 -178.3(6) . . . . ?
C2 C3 C4 C5 -3.6(12) . . . . ?
C3 C4 C5 C6 1.1(12) . . . . ?
C4 C5 C6 C7 0.2(10) . . . . ?
C5 C6 C7 C2 0.9(8) . . . . ?
C3 C2 C7 C6 -3.3(7) . . . . ?
N1 C2 C7 C6 179.8(4) . . . . ?
C1 O1 C8 C8A -175.4(4) . . . . ?
C17 P1 C9 C10 179.8(3) . . . . ?
C11 P1 C9 C10 -69.0(3) . . . . ?
Au P1 C9 C10 57.2(3) . . . . ?
P1 C9 C10 C10 -178.8(4) . . . 2_655 ?
C17 P1 C11 C12 -124.6(3) . . . . ?
C9 P1 C11 C12 121.7(3) . . . . ?
Au P1 C11 C12 -4.2(4) . . . . ?
C17 P1 C11 C16 51.6(4) . . . . ?
C9 P1 C11 C16 -62.2(4) . . . . ?
Au P1 C11 C16 171.9(3) . . . . ?
C16 C11 C12 C13 1.9(6) . . . . ?
P1 C11 C12 C13 178.0(4) . . . . ?
C11 C12 C13 C14 -1.2(7) . . . . ?
C12 C13 C14 C15 0.1(8) . . . . ?
C13 C14 C15 C16 0.3(8) . . . . ?
C14 C15 C16 C11 0.4(7) . . . . ?
C12 C11 C16 C15 -1.5(6) . . . . ?
P1 C11 C16 C15 -177.6(3) . . . . ?
C11 P1 C17 C22 -116.2(4) . . . . ?
C9 P1 C17 C22 -2.9(4) . . . . ?
Au P1 C17 C22 121.3(3) . . . . ?
C11 P1 C17 C18 64.0(4) . . . . ?
C9 P1 C17 C18 177.3(3) . . . . ?
Au P1 C17 C18 -58.5(4) . . . . ?
C22 C17 C18 C19 -2.7(7) . . . . ?
P1 C17 C18 C19 177.1(4) . . . . ?
C17 C18 C19 C20 1.4(8) . . . . ?
C18 C19 C20 C21 -0.4(8) . . . . ?
C19 C20 C21 C22 0.6(8) . . . . ?
C18 C17 C22 C21 3.0(7) . . . . ?
P1 C17 C22 C21 -176.8(3) . . . . ?
C20 C21 C22 C17 -1.9(7) . . . . ?
